data_7123700
loop_
_publ_author_name
'Cao, Ying-jie'
'Zhou, Lin'
'Shi, Ping-Ping'
'Ye, Qiong'
'Fu, Da-Wei'

_publ_section_title
;
 H/F substituted perovskite compounds with above-room-temperature
 ferroelasticity: [(CH3)4P][Cd(SCN)3] and [(CH3)3PCH2F][Cd(SCN)3]
;
_journal_name_full 'Chemical Communications'
_journal_paper_doi 10.1039/C9CC03857D
_journal_year 2019
_chemical_formula_sum 'C7 H12 Cd N3 P S3'
_chemical_formula_weight 377.75
_space_group_crystal_system monoclinic
_space_group_IT_number 14
_space_group_name_Hall '-P 2ybc'
_space_group_name_H-M_alt 'P 1 21/c 1'
_symmetry_space_group_name_Hall '-P 2ybc'
_symmetry_space_group_name_H-M 'P 1 21/c 1'
_atom_sites_solution_hydrogens geom
_audit_creation_method SHELXL-2014/7
_audit_update_record
;
2019-04-25 deposited with the CCDC.    2019-06-21 downloaded from the CCDC.
;
_cell_angle_alpha 90
_cell_angle_beta 95.07(3)
_cell_angle_gamma 90
_cell_formula_units_Z 4
_cell_length_a 10.287(2)
_cell_length_b 13.299(3)
_cell_length_c 10.788(2)
_cell_measurement_reflns_used 10056
_cell_measurement_temperature 293.1500
_cell_measurement_theta_max 27.481
_cell_measurement_theta_min 3.037
_cell_volume 1470.1(5)
_computing_structure_refinement 'SHELXL-2014/7 (Sheldrick, 2014)'
_diffrn_ambient_temperature 293.1500
_diffrn_detector_area_resol_mean 13.6612
_diffrn_measured_fraction_theta_full 0.998
_diffrn_measured_fraction_theta_max 0.989
_diffrn_measurement_device_type 'Mercury2 (2x2 bin mode)'
_diffrn_measurement_method CCD_Profile_fitting
_diffrn_radiation_type MoK\a
_diffrn_radiation_wavelength 0.71073
_diffrn_reflns_av_R_equivalents 0.0698
_diffrn_reflns_av_unetI/netI 0.0741
_diffrn_reflns_Laue_measured_fraction_full 0.998
_diffrn_reflns_Laue_measured_fraction_max 0.989
_diffrn_reflns_limit_h_max 13
_diffrn_reflns_limit_h_min -12
_diffrn_reflns_limit_k_max 15
_diffrn_reflns_limit_k_min -17
_diffrn_reflns_limit_l_max 13
_diffrn_reflns_limit_l_min -13
_diffrn_reflns_number 10056
_diffrn_reflns_point_group_measured_fraction_full 0.998
_diffrn_reflns_point_group_measured_fraction_max 0.989
_diffrn_reflns_theta_full 25.242
_diffrn_reflns_theta_max 27.481
_diffrn_reflns_theta_min 3.037
_diffrn_source 'Rotating-anode X-ray tube'
_exptl_absorpt_coefficient_mu 1.995
_exptl_crystal_density_diffrn 1.707
_exptl_crystal_description block
_exptl_crystal_F_000 744
_refine_diff_density_max 2.030
_refine_diff_density_min -2.545
_refine_diff_density_rms 0.184
_refine_ls_extinction_method none
_refine_ls_goodness_of_fit_ref 1.057
_refine_ls_hydrogen_treatment constr
_refine_ls_matrix_type full
_refine_ls_number_parameters 112
_refine_ls_number_reflns 3333
_refine_ls_number_restraints 0
_refine_ls_restrained_S_all 1.057
_refine_ls_R_factor_all 0.1239
_refine_ls_R_factor_gt 0.0803
_refine_ls_shift/su_max 0.000
_refine_ls_shift/su_mean 0.000
_refine_ls_structure_factor_coef Fsqd
_refine_ls_weighting_details 'w=1/[\s^2^(Fo^2^)+(0.1226P)^2^+6.7570P] where P=(Fo^2^+2Fc^2^)/3'
_refine_ls_weighting_scheme calc
_refine_ls_wR_factor_gt 0.2142
_refine_ls_wR_factor_ref 0.2468
_reflns_Friedel_coverage 0.000
_reflns_number_gt 2116
_reflns_number_total 3333
_reflns_threshold_expression 'I > 2\s(I)'
_cod_data_source_file c9cc03857d2.cif
_cod_data_source_block c
_cod_database_code 7123700
_shelx_shelxl_version_number 2014/7
_shelx_space_group_comment
;
The symmetry employed for this shelxl refinement is uniquely defined
by the following loop, which should always be used as a source of
symmetry information in preference to the above space-group names.
They are only intended as comments.
;

loop_
_space_group_symop_operation_xyz
'x, y, z'
'-x, y+1/2, -z+1/2'
'-x, -y, -z'
'x, -y-1/2, z-1/2'

loop_
_atom_site_label
_atom_site_type_symbol
_atom_site_fract_x
_atom_site_fract_y
_atom_site_fract_z
_atom_site_U_iso_or_equiv
_atom_site_adp_type
_atom_site_occupancy
_atom_site_site_symmetry_order
_atom_site_calc_flag
_atom_site_refinement_flags_posn
_atom_site_refinement_flags_adp
C7 C 0.6280(12) 0.6031(10) 0.0685(13) 0.0753(9) Uani 1 1 d . .
H7A H 0.5557 0.6431 0.0903 0.113 Uiso 1 1 calc R U
H7B H 0.6483 0.6202 -0.0141 0.113 Uiso 1 1 calc R U
H7C H 0.6054 0.5332 0.0714 0.113 Uiso 1 1 calc R U
C5 C 0.7183(12) 0.5775(10) 0.3177(13) 0.0753(9) Uani 1 1 d . .
H5A H 0.6384 0.6083 0.3380 0.113 Uiso 1 1 calc R U
H5B H 0.7063 0.5061 0.3109 0.113 Uiso 1 1 calc R U
H5C H 0.7863 0.5920 0.3819 0.113 Uiso 1 1 calc R U
C4 C 0.9049(11) 0.5632(9) 0.1530(13) 0.0753(9) Uani 1 1 d . .
H4A H 0.9708 0.5831 0.2168 0.113 Uiso 1 1 calc R U
H4B H 0.8902 0.4921 0.1584 0.113 Uiso 1 1 calc R U
H4C H 0.9332 0.5791 0.0729 0.113 Uiso 1 1 calc R U
N3 N 0.8727(11) 0.2911(8) 0.2497(9) 0.072(3) Uani 1 1 d . .
C3 C 0.8962(10) 0.3188(9) 0.3500(10) 0.053(2) Uani 1 1 d . .
C6 C 0.7866(12) 0.7538(10) 0.2103(15) 0.0753(9) Uani 1 1 d . .
H6A H 0.7040 0.7850 0.2201 0.113 Uiso 1 1 calc R U
H6B H 0.8417 0.7594 0.2866 0.113 Uiso 1 1 calc R U
H6C H 0.8275 0.7868 0.1447 0.113 Uiso 1 1 calc R U
C2 C 0.5575(10) 0.1780(8) -0.1843(10) 0.056(3) Uani 1 1 d . .
N2 N 0.5569(12) 0.2934(8) 0.2134(9) 0.079(3) Uani 1 1 d . .
C1 C 0.7295(11) 0.1035(7) 0.3772(9) 0.049(2) Uani 1 1 d . .
N1 N 0.7300(10) 0.3578(7) -0.0299(8) 0.059(2) Uani 1 1 d . .
Cd1 Cd 0.72648(7) 0.21867(6) 0.09858(6) 0.0499(3) Uani 1 1 d . .
S3 S 0.5372(4) 0.1273(3) -0.0502(3) 0.0753(9) Uani 1 1 d . .
S1 S 0.7238(4) 0.0454(2) 0.2406(2) 0.0682(9) Uani 1 1 d . .
P1 P 0.7624(3) 0.6263(3) 0.1727(4) 0.0753(9) Uani 1 1 d . .
S2 S 0.9335(4) 0.1384(3) -0.0080(3) 0.0856(11) Uani 1 1 d . .

loop_
_atom_site_aniso_label
_atom_site_aniso_U_11
_atom_site_aniso_U_22
_atom_site_aniso_U_33
_atom_site_aniso_U_23
_atom_site_aniso_U_13
_atom_site_aniso_U_12
C7 0.0574(16) 0.0655(17) 0.102(2) -0.0024(16) -0.0001(15) 0.0015(14)
C5 0.0574(16) 0.0655(17) 0.102(2) -0.0024(16) -0.0001(15) 0.0015(14)
C4 0.0574(16) 0.0655(17) 0.102(2) -0.0024(16) -0.0001(15) 0.0015(14)
N3 0.081(7) 0.093(8) 0.041(5) 0.001(5) -0.005(5) -0.021(6)
C3 0.049(5) 0.062(6) 0.048(6) 0.001(5) 0.004(5) -0.008(5)
C6 0.0574(16) 0.0655(17) 0.102(2) -0.0024(16) -0.0001(15) 0.0015(14)
C2 0.049(6) 0.058(6) 0.059(6) -0.023(5) 0.004(5) -0.008(5)
N2 0.100(8) 0.104(8) 0.038(5) -0.035(5) 0.034(5) -0.031(6)
C1 0.066(6) 0.044(5) 0.037(5) 0.006(4) 0.006(4) -0.003(5)
N1 0.090(7) 0.049(5) 0.039(4) 0.000(4) 0.010(4) 0.000(5)
Cd1 0.0617(5) 0.0571(5) 0.0302(4) 0.0008(3) 0.0003(3) 0.0009(4)
S3 0.094(2) 0.084(2) 0.0460(15) 0.0049(14) -0.0023(15) -0.0196(18)
S1 0.109(2) 0.0520(16) 0.0422(14) -0.0065(11) -0.0001(15) -0.0041(15)
P1 0.0574(16) 0.0655(17) 0.102(2) -0.0024(16) -0.0001(15) 0.0015(14)
S2 0.082(2) 0.126(3) 0.0497(16) 0.0226(18) 0.0070(15) 0.043(2)

loop_
_atom_type_symbol
_atom_type_description
_atom_type_scat_dispersion_real
_atom_type_scat_dispersion_imag
_atom_type_scat_source
C C 0.0033 0.0016 'International Tables Vol C Tables 4.2.6.8 and 6.1.1.4'
H H 0.0000 0.0000 'International Tables Vol C Tables 4.2.6.8 and 6.1.1.4'
N N 0.0061 0.0033 'International Tables Vol C Tables 4.2.6.8 and 6.1.1.4'
P P 0.1023 0.0942 'International Tables Vol C Tables 4.2.6.8 and 6.1.1.4'
S S 0.1246 0.1234 'International Tables Vol C Tables 4.2.6.8 and 6.1.1.4'
Cd Cd -0.8075 1.2024 'International Tables Vol C Tables 4.2.6.8 and 6.1.1.4'

loop_
_geom_angle_atom_site_label_1
_geom_angle_atom_site_label_2
_geom_angle_atom_site_label_3
_geom_angle
_geom_angle_site_symmetry_1
_geom_angle_site_symmetry_3
C3 N3 Cd1 149.6(9) . .
N3 C3 S2 177.9(11) . 4_566
N2 C2 S3 170.5(11) 4_565 .
C2 N2 Cd1 132.0(10) 4_566 .
N1 C1 S1 178.2(11) 4_566 .
C1 N1 Cd1 154.0(8) 4_565 .
N1 Cd1 N3 92.6(3) . .
N1 Cd1 N2 91.6(4) . .
N3 Cd1 N2 85.6(4) . .
N1 Cd1 S3 93.0(2) . .
N3 Cd1 S3 172.0(3) . .
N2 Cd1 S3 88.5(3) . .
N1 Cd1 S2 90.3(2) . .
N3 Cd1 S2 88.7(3) . .
N2 Cd1 S2 174.0(3) . .
S3 Cd1 S2 97.04(12) . .
N1 Cd1 S1 176.7(2) . .
N3 Cd1 S1 89.7(3) . .
N2 Cd1 S1 90.9(3) . .
S3 Cd1 S1 84.96(10) . .
S2 Cd1 S1 87.37(11) . .
C2 S3 Cd1 101.5(4) . .
C1 S1 Cd1 95.9(3) . .
C4 P1 C7 118.3(7) . .
C4 P1 C6 113.3(6) . .
C7 P1 C6 114.3(6) . .
C4 P1 C5 102.5(6) . .
C7 P1 C5 104.7(6) . .
C6 P1 C5 100.9(7) . .
C3 S2 Cd1 97.5(4) 4_565 .

loop_
_geom_bond_atom_site_label_1
_geom_bond_atom_site_label_2
_geom_bond_distance
_geom_bond_site_symmetry_2
C7 P1 1.731(13) .
C5 P1 1.789(14) .
C4 P1 1.719(12) .
N3 C3 1.149(13) .
N3 Cd1 2.327(10) .
C3 S2 1.648(11) 4_566
C6 P1 1.756(13) .
C2 N2 1.167(13) 4_565
C2 S3 1.627(12) .
N2 C2 1.167(13) 4_566
N2 Cd1 2.439(10) .
C1 N1 1.126(12) 4_566
C1 S1 1.660(10) .
N1 C1 1.126(12) 4_565
N1 Cd1 2.315(9) .
Cd1 S3 2.700(3) .
Cd1 S2 2.726(3) .
Cd1 S1 2.768(3) .
S2 C3 1.648(11) 4_565
